data_7005227
loop_
_publ_author_name
'Ronson, Tanya K.'
'Adams, Harry'
'Harding, Lindsay P.'
'Pope, Simon J. A.'
'Sykes, Daniel'
'Faulkner, Stephen'
'Ward, Michael D.'

_publ_section_title
;
 Polynuclear lanthanide complexes of a series of bridging ligands
 containing two tridentate N,N',O-donor units: structures and
 luminescence properties.
;
_journal_issue 10
_journal_name_full 'Dalton transactions (Cambridge, England : 2003)'
_journal_page_first 1006
_journal_page_last 1022
_journal_paper_doi 10.1039/b618258e
_journal_year 2007
_chemical_formula_sum 'C102 H114 Cl6 La2 N24 O30'
_chemical_formula_weight 2646.69
_chemical_name_systematic
;
?
;
_space_group_IT_number 176
_symmetry_cell_setting hexagonal
_symmetry_space_group_name_Hall '-P 6c'
_symmetry_space_group_name_H-M 'P 63/m'
_atom_sites_solution_hydrogens geom
_atom_sites_solution_primary direct
_atom_sites_solution_secondary difmap
_audit_creation_method SHELXL-97
_cell_angle_alpha 90.00
_cell_angle_beta 90.00
_cell_angle_gamma 120.00
_cell_formula_units_Z 2
_cell_length_a 13.8557(4)
_cell_length_b 13.8557(4)
_cell_length_c 40.129(3)
_cell_measurement_reflns_used 5280
_cell_measurement_temperature 150(2)
_cell_measurement_theta_max 21.04
_cell_measurement_theta_min 2.65
_cell_volume 6671.8(6)
_computing_cell_refinement 'Bruker SMART'
_computing_data_collection 'Bruker SMART'
_computing_data_reduction 'Bruker SAINT'
_computing_molecular_graphics 'Bruker SHELXTL'
_computing_publication_material 'Bruker SHELXTL'
_computing_structure_refinement 'SHELXL-97 (Sheldrick, 1997)'
_computing_structure_solution 'SHELXS-97 (Sheldrick, 1990)'
_diffrn_ambient_temperature 150(2)
_diffrn_measured_fraction_theta_full 1.000
_diffrn_measured_fraction_theta_max 1.000
_diffrn_measurement_device_type 'Bruker APEX2 CCD area detector'
_diffrn_measurement_method 'phi and omega scans'
_diffrn_radiation_monochromator graphite
_diffrn_radiation_source 'fine-focus sealed tube'
_diffrn_radiation_type MoK\a
_diffrn_radiation_wavelength 0.71073
_diffrn_reflns_av_R_equivalents 0.1334
_diffrn_reflns_av_sigmaI/netI 0.0489
_diffrn_reflns_limit_h_max 17
_diffrn_reflns_limit_h_min -17
_diffrn_reflns_limit_k_max 17
_diffrn_reflns_limit_k_min -15
_diffrn_reflns_limit_l_max 49
_diffrn_reflns_limit_l_min -50
_diffrn_reflns_number 76518
_diffrn_reflns_theta_full 26.43
_diffrn_reflns_theta_max 26.43
_diffrn_reflns_theta_min 1.01
_exptl_absorpt_coefficient_mu 0.826
_exptl_absorpt_correction_T_max 0.9677
_exptl_absorpt_correction_T_min 0.8655
_exptl_absorpt_correction_type multi-scan
_exptl_absorpt_process_details sadabs
_exptl_crystal_colour colourless
_exptl_crystal_density_diffrn 1.317
_exptl_crystal_density_method 'not measured'
_exptl_crystal_description prism
_exptl_crystal_F_000 2700
_exptl_crystal_size_max 0.2
_exptl_crystal_size_mid 0.2
_exptl_crystal_size_min 0.1
_refine_diff_density_max 3.418
_refine_diff_density_min -2.643
_refine_diff_density_rms 0.285
_refine_ls_extinction_method none
_refine_ls_goodness_of_fit_ref 1.138
_refine_ls_hydrogen_treatment constr
_refine_ls_matrix_type full
_refine_ls_number_parameters 239
_refine_ls_number_reflns 4661
_refine_ls_number_restraints 46
_refine_ls_restrained_S_all 1.186
_refine_ls_R_factor_all 0.1445
_refine_ls_R_factor_gt 0.1191
_refine_ls_shift/su_max 0.000
_refine_ls_shift/su_mean 0.000
_refine_ls_structure_factor_coef Fsqd
_refine_ls_weighting_details 'calc w=1/[\s^2^(Fo^2^)+(0.1535P)^2^+114.0000P] where P=(Fo^2^+2Fc^2^)/3'
_refine_ls_weighting_scheme calc
_refine_ls_wR_factor_gt 0.3149
_refine_ls_wR_factor_ref 0.3344
_reflns_number_gt 3598
_reflns_number_total 4661
_reflns_threshold_expression >2sigma(I)
_cod_data_source_file b618258e.txt
_cod_data_source_block imw334
_cod_original_cell_volume 6671.8(5)
_cod_original_sg_symbol_H-M P6(3)/m
_cod_database_code 7005227

loop_
_symmetry_equiv_pos_as_xyz
'x, y, z'
'-y, x-y, z'
'-x+y, -x, z'
'-x, -y, z+1/2'
'y, -x+y, z+1/2'
'x-y, x, z+1/2'
'-x, -y, -z'
'y, -x+y, -z'
'x-y, x, -z'
'x, y, -z-1/2'
'-y, x-y, -z-1/2'
'-x+y, -x, -z-1/2'

loop_
_atom_site_label
_atom_site_type_symbol
_atom_site_fract_x
_atom_site_fract_y
_atom_site_fract_z
_atom_site_U_iso_or_equiv
_atom_site_adp_type
_atom_site_occupancy
_atom_site_symmetry_multiplicity
_atom_site_calc_flag
_atom_site_refinement_flags
_atom_site_disorder_assembly
_atom_site_disorder_group
La1 La 0.0000 0.0000 0.39899(2) 0.0221(3) Uani 1 3 d S . .
O1 O -0.0476(7) 0.1115(7) 0.4361(2) 0.0227(19) Uani 1 1 d . . .
N1 N 0.2333(9) 0.0528(10) 0.3386(3) 0.033(3) Uani 1 1 d . . .
N2 N 0.1793(8) 0.0960(10) 0.3569(2) 0.0200(19) Uani 1 1 d . . .
N3 N 0.1292(9) 0.2215(9) 0.3978(2) 0.024(2) Uani 1 1 d . . .
N4 N -0.0821(10) 0.2546(9) 0.4365(3) 0.028(2) Uani 1 1 d . . .
C1 C 0.1777(12) -0.1352(10) 0.2664(3) 0.031(2) Uani 1 1 d U . .
H1 H 0.1779 -0.1938 0.2777 0.037 Uiso 1 1 calc R . .
C2 C 0.1775(13) -0.0473(11) 0.2854(3) 0.031(2) Uani 1 1 d U . .
C3 C 0.1771(13) 0.0411(13) 0.2673(4) 0.036(3) Uani 1 1 d . . .
H3 H 0.1768 0.0992 0.2788 0.043 Uiso 1 1 calc R . .
C4 C 0.1711(13) -0.0561(12) 0.3227(3) 0.036(3) Uani 1 1 d . . .
H4A H 0.0937 -0.0914 0.3295 0.043 Uiso 1 1 calc R . .
H4B H 0.2008 -0.1028 0.3300 0.043 Uiso 1 1 calc R . .
C5 C 0.3442(14) 0.1313(15) 0.3340(5) 0.051(4) Uani 1 1 d U . .
H5 H 0.3968 0.1220 0.3222 0.062 Uiso 1 1 calc R . .
C6 C 0.3616(14) 0.2260(17) 0.3503(5) 0.049(4) Uani 1 1 d U . .
H6 H 0.4274 0.2944 0.3510 0.059 Uiso 1 1 calc R . .
C7 C 0.2635(12) 0.1994(13) 0.3650(3) 0.029(3) Uani 1 1 d . . .
C8 C 0.2315(11) 0.2687(11) 0.3852(3) 0.023(3) Uani 1 1 d . . .
C9 C 0.3099(10) 0.3804(12) 0.3912(3) 0.028(3) Uani 1 1 d . . .
H9 H 0.3813 0.4125 0.3823 0.034 Uiso 1 1 calc R . .
C10 C 0.2779(14) 0.4430(12) 0.4112(4) 0.038(4) Uani 1 1 d . . .
H10 H 0.3278 0.5179 0.4153 0.045 Uiso 1 1 calc R . .
C11 C 0.1755(10) 0.3945(11) 0.4243(4) 0.028(3) Uani 1 1 d . . .
H11 H 0.1554 0.4348 0.4383 0.034 Uiso 1 1 calc R . .
C12 C 0.0980(10) 0.2826(11) 0.4169(3) 0.023(3) Uani 1 1 d . . .
C13 C -0.0201(9) 0.2132(10) 0.4304(3) 0.020(2) Uani 1 1 d . . .
C14 C -0.0665(12) 0.3619(11) 0.4241(4) 0.031(3) Uani 1 1 d . . .
H14A H -0.1319 0.3479 0.4115 0.037 Uiso 1 1 calc R . .
H14B H -0.0032 0.3948 0.4091 0.037 Uiso 1 1 calc R . .
C15 C -0.0477(13) 0.4445(11) 0.4515(4) 0.034(3) Uani 1 1 d . . .
H15A H -0.1137 0.4166 0.4649 0.051 Uiso 1 1 calc R . .
H15B H -0.0311 0.5145 0.4418 0.051 Uiso 1 1 calc R . .
H15C H 0.0137 0.4548 0.4652 0.051 Uiso 1 1 calc R . .
C16 C -0.1899(13) 0.1803(13) 0.4529(3) 0.032(3) Uani 1 1 d . . .
H16A H -0.2233 0.1073 0.4426 0.039 Uiso 1 1 calc R . .
H16B H -0.2396 0.2096 0.4494 0.039 Uiso 1 1 calc R . .
C17 C -0.1796(16) 0.1676(14) 0.4894(3) 0.039(3) Uani 1 1 d . . .
H17A H -0.1341 0.1344 0.4932 0.059 Uiso 1 1 calc R . .
H17B H -0.2523 0.1208 0.4988 0.059 Uiso 1 1 calc R . .
H17C H -0.1458 0.2396 0.4999 0.059 Uiso 1 1 calc R . .
Cl1 Cl 0.6667 0.3333 0.51450(11) 0.0196(9) Uiso 1 3 d S . .
O2 O 0.6667 0.3333 0.4776(2) 0.046(4) Uiso 1 3 d SD . .
O3 O 0.7799(7) 0.3937(9) 0.52654(18) 0.0286(18) Uiso 1 1 d D . .
Cl3 Cl 0.4271(13) 0.6275(14) 0.3389(4) 0.080 Uiso 0.33 1 d PD A -1
O7 O 0.481(3) 0.723(2) 0.3180(7) 0.074 Uiso 0.33 1 d PD A -1
O8 O 0.376(3) 0.526(2) 0.3202(8) 0.098 Uiso 0.33 1 d PD A -1
O9 O 0.516(2) 0.625(3) 0.3560(8) 0.080 Uiso 0.33 1 d PD A -1
O10 O 0.350(3) 0.634(3) 0.3610(7) 0.080 Uiso 0.33 1 d PD A -1
Cl2 Cl 0.6667 0.3333 0.3623(3) 0.065 Uiso 0.688(15) 3 d SPDU . 1
O4 O 0.632(2) 0.402(2) 0.3465(3) 0.089 Uiso 0.688(15) 1 d PDU . 1
O5 O 0.6667 0.3333 0.3971(3) 0.080 Uiso 0.688(15) 3 d SPD . 1
Cl2' Cl 0.6667 0.3333 0.3472(7) 0.068 Uiso 0.312(15) 3 d SPDU . 2
O4' O 0.634(5) 0.403(4) 0.3629(7) 0.081 Uiso 0.312(15) 1 d PDU . 2
O5' O 0.6667 0.3333 0.3123(7) 0.088 Uiso 0.312(15) 3 d SPD . 2

loop_
_atom_site_aniso_label
_atom_site_aniso_U_11
_atom_site_aniso_U_22
_atom_site_aniso_U_33
_atom_site_aniso_U_23
_atom_site_aniso_U_13
_atom_site_aniso_U_12
La1 0.0227(4) 0.0227(4) 0.0210(5) 0.000 0.000 0.0114(2)
O1 0.018(4) 0.022(4) 0.025(4) 0.000(3) 0.003(3) 0.008(4)
N1 0.009(5) 0.020(6) 0.056(8) -0.009(6) 0.008(5) -0.005(5)
N2 0.022(5) 0.012(5) 0.022(4) -0.006(4) 0.001(4) 0.006(5)
N3 0.023(6) 0.025(5) 0.030(5) -0.001(4) 0.001(4) 0.017(5)
N4 0.030(6) 0.023(6) 0.033(6) -0.006(5) 0.003(5) 0.015(5)
C1 0.048(6) 0.017(5) 0.034(5) -0.001(4) -0.001(5) 0.021(5)
C2 0.045(6) 0.018(5) 0.032(5) -0.001(4) 0.000(5) 0.019(5)
C3 0.046(9) 0.035(8) 0.036(8) -0.005(6) 0.000(7) 0.027(7)
C4 0.038(8) 0.029(8) 0.028(7) -0.013(6) 0.002(6) 0.008(7)
C5 0.024(6) 0.054(7) 0.071(10) -0.024(6) 0.003(6) 0.015(6)
C6 0.022(6) 0.052(7) 0.070(10) -0.024(6) 0.003(6) 0.016(6)
C7 0.028(7) 0.040(8) 0.029(7) -0.010(6) -0.005(6) 0.025(7)
C8 0.017(6) 0.027(7) 0.027(6) 0.002(5) -0.001(5) 0.014(5)
C9 0.009(6) 0.030(7) 0.032(7) 0.005(6) 0.000(5) 0.000(5)
C10 0.041(9) 0.019(7) 0.041(8) -0.008(6) 0.004(7) 0.005(7)
C11 0.017(7) 0.027(7) 0.042(7) 0.001(6) 0.005(5) 0.013(5)
C12 0.013(6) 0.027(7) 0.029(6) 0.002(5) 0.003(5) 0.010(6)
C13 0.007(6) 0.012(5) 0.032(6) 0.000(5) 0.005(5) -0.003(4)
C14 0.021(7) 0.021(7) 0.042(8) -0.001(6) 0.000(6) 0.005(6)
C15 0.032(8) 0.018(6) 0.048(8) -0.005(6) 0.006(7) 0.009(6)
C16 0.025(8) 0.023(7) 0.045(7) -0.012(7) -0.006(7) 0.010(5)
C17 0.052(11) 0.022(8) 0.044(7) -0.013(8) 0.005(9) 0.019(6)

loop_
_atom_type_symbol
_atom_type_description
_atom_type_scat_dispersion_real
_atom_type_scat_dispersion_imag
_atom_type_scat_source
C C 0.0033 0.0016 'International Tables Vol C Tables 4.2.6.8 and 6.1.1.4'
H H 0.0000 0.0000 'International Tables Vol C Tables 4.2.6.8 and 6.1.1.4'
N N 0.0061 0.0033 'International Tables Vol C Tables 4.2.6.8 and 6.1.1.4'
O O 0.0106 0.0060 'International Tables Vol C Tables 4.2.6.8 and 6.1.1.4'
Cl Cl 0.1484 0.1585 'International Tables Vol C Tables 4.2.6.8 and 6.1.1.4'
La La -0.2871 2.4523 'International Tables Vol C Tables 4.2.6.8 and 6.1.1.4'

loop_
_geom_angle_atom_site_label_1
_geom_angle_atom_site_label_2
_geom_angle_atom_site_label_3
_geom_angle
_geom_angle_site_symmetry_1
_geom_angle_site_symmetry_3
_geom_angle_publ_flag
O1 La1 O1 87.2(3) . 3 ?
O1 La1 O1 87.2(3) . 2 ?
O1 La1 O1 87.2(3) 3 2 ?
O1 La1 N3 73.0(3) . 2 ?
O1 La1 N3 143.1(3) 3 2 ?
O1 La1 N3 61.7(3) 2 2 ?
O1 La1 N3 61.7(3) . . ?
O1 La1 N3 73.0(3) 3 . ?
O1 La1 N3 143.1(3) 2 . ?
N3 La1 N3 119.970(14) 2 . ?
O1 La1 N3 143.1(3) . 3 ?
O1 La1 N3 61.7(3) 3 3 ?
O1 La1 N3 73.0(3) 2 3 ?
N3 La1 N3 119.970(14) 2 3 ?
N3 La1 N3 119.970(15) . 3 ?
O1 La1 N2 76.7(3) . 2 ?
O1 La1 N2 145.0(3) 3 2 ?
O1 La1 N2 122.1(3) 2 2 ?
N3 La1 N2 60.5(3) 2 2 ?
N3 La1 N2 72.1(3) . 2 ?
N3 La1 N2 140.2(3) 3 2 ?
O1 La1 N2 145.0(3) . 3 ?
O1 La1 N2 122.1(3) 3 3 ?
O1 La1 N2 76.7(3) 2 3 ?
N3 La1 N2 72.1(3) 2 3 ?
N3 La1 N2 140.2(3) . 3 ?
N3 La1 N2 60.5(3) 3 3 ?
N2 La1 N2 85.9(3) 2 3 ?
O1 La1 N2 122.1(3) . . ?
O1 La1 N2 76.7(3) 3 . ?
O1 La1 N2 145.0(3) 2 . ?
N3 La1 N2 140.2(3) 2 . ?
N3 La1 N2 60.5(3) . . ?
N3 La1 N2 72.1(3) 3 . ?
N2 La1 N2 85.9(3) 2 . ?
N2 La1 N2 85.9(3) 3 . ?
C13 O1 La1 123.8(7) . . ?
N2 N1 C5 111.1(11) . . ?
N2 N1 C4 120.9(11) . . ?
C5 N1 C4 127.3(13) . . ?
C7 N2 N1 102.6(10) . . ?
C7 N2 La1 117.1(8) . . ?
N1 N2 La1 132.4(8) . . ?
C8 N3 C12 120.1(11) . . ?
C8 N3 La1 120.6(8) . . ?
C12 N3 La1 117.8(8) . . ?
C13 N4 C14 126.7(12) . . ?
C13 N4 C16 116.5(11) . . ?
C14 N4 C16 116.0(11) . . ?
C1 C1 C2 122.0(7) 10_556 . ?
C1 C1 H1 119.0 10_556 . ?
C2 C1 H1 119.0 . . ?
C3 C2 C1 117.4(12) . . ?
C3 C2 C4 123.5(13) . . ?
C1 C2 C4 119.0(12) . . ?
C3 C3 C2 120.6(8) 10_556 . ?
C3 C3 H3 119.7 10_556 . ?
C2 C3 H3 119.7 . . ?
N1 C4 C2 111.8(12) . . ?
N1 C4 H4A 109.3 . . ?
C2 C4 H4A 109.3 . . ?
N1 C4 H4B 109.3 . . ?
C2 C4 H4B 109.3 . . ?
H4A C4 H4B 107.9 . . ?
C6 C5 N1 106.5(14) . . ?
C6 C5 H5 126.8 . . ?
N1 C5 H5 126.8 . . ?
C7 C6 C5 105.9(16) . . ?
C7 C6 H6 127.0 . . ?
C5 C6 H6 127.0 . . ?
N2 C7 C6 113.4(13) . . ?
N2 C7 C8 115.9(12) . . ?
C6 C7 C8 130.3(15) . . ?
N3 C8 C9 121.7(12) . . ?
N3 C8 C7 118.7(12) . . ?
C9 C8 C7 119.6(12) . . ?
C8 C9 C10 118.2(12) . . ?
C8 C9 H9 120.9 . . ?
C10 C9 H9 120.9 . . ?
C11 C10 C9 119.8(13) . . ?
C11 C10 H10 120.1 . . ?
C9 C10 H10 120.1 . . ?
C10 C11 C12 120.3(13) . . ?
C10 C11 H11 119.8 . . ?
C12 C11 H11 119.8 . . ?
N3 C12 C11 119.9(11) . . ?
N3 C12 C13 112.5(11) . . ?
C11 C12 C13 127.3(11) . . ?
N4 C13 O1 124.4(11) . . ?
N4 C13 C12 122.5(11) . . ?
O1 C13 C12 113.1(10) . . ?
N4 C14 C15 113.6(12) . . ?
N4 C14 H14A 108.8 . . ?
C15 C14 H14A 108.8 . . ?
N4 C14 H14B 108.8 . . ?
C15 C14 H14B 108.8 . . ?
H14A C14 H14B 107.7 . . ?
C14 C15 H15A 109.5 . . ?
C14 C15 H15B 109.5 . . ?
H15A C15 H15B 109.5 . . ?
C14 C15 H15C 109.5 . . ?
H15A C15 H15C 109.5 . . ?
H15B C15 H15C 109.5 . . ?
N4 C16 C17 113.4(13) . . ?
N4 C16 H16A 108.9 . . ?
C17 C16 H16A 108.9 . . ?
N4 C16 H16B 108.9 . . ?
C17 C16 H16B 108.9 . . ?
H16A C16 H16B 107.7 . . ?
C16 C17 H17A 109.5 . . ?
C16 C17 H17B 109.5 . . ?
H17A C17 H17B 109.5 . . ?
C16 C17 H17C 109.5 . . ?
H17A C17 H17C 109.5 . . ?
H17B C17 H17C 109.5 . . ?
O3 Cl1 O3 109.4(4) . 3_665 ?
O3 Cl1 O3 109.4(4) . 2_655 ?
O3 Cl1 O3 109.4(4) 3_665 2_655 ?
O3 Cl1 O2 109.6(4) . . ?
O3 Cl1 O2 109.6(4) 3_665 . ?
O3 Cl1 O2 109.6(4) 2_655 . ?
O9 Cl3 O7 104.1(9) . . ?
O9 Cl3 O10 112.7(5) . . ?
O7 Cl3 O10 111.7(5) . . ?
O9 Cl3 O8 103.9(9) . . ?
O7 Cl3 O8 112.4(4) . . ?
O10 Cl3 O8 111.6(5) . . ?
O5 Cl2 O4 116.8(6) . 2_655 ?
O5 Cl2 O4 116.8(6) . 3_665 ?
O4 Cl2 O4 101.3(7) 2_655 3_665 ?
O5 Cl2 O4 116.8(6) . . ?
O4 Cl2 O4 101.3(7) 2_655 . ?
O4 Cl2 O4 101.3(7) 3_665 . ?
O5' Cl2' O4' 116.8(6) . 3_665 ?
O5' Cl2' O4' 116.8(6) . 2_655 ?
O4' Cl2' O4' 101.3(8) 3_665 2_655 ?
O5' Cl2' O4' 116.8(6) . . ?
O4' Cl2' O4' 101.3(8) 3_665 . ?
O4' Cl2' O4' 101.3(8) 2_655 . ?

loop_
_geom_bond_atom_site_label_1
_geom_bond_atom_site_label_2
_geom_bond_distance
_geom_bond_site_symmetry_2
_geom_bond_publ_flag
La1 O1 2.461(9) . ?
La1 O1 2.461(9) 3 ?
La1 O1 2.461(9) 2 ?
La1 N3 2.671(11) 2 ?
La1 N3 2.671(11) . ?
La1 N3 2.671(11) 3 ?
La1 N2 2.737(9) 2 ?
La1 N2 2.737(9) 3 ?
La1 N2 2.737(9) . ?
O1 C13 1.283(15) . ?
N1 N2 1.380(16) . ?
N1 C5 1.38(2) . ?
N1 C4 1.458(17) . ?
N2 C7 1.361(18) . ?
N3 C8 1.330(16) . ?
N3 C12 1.360(16) . ?
N4 C13 1.273(16) . ?
N4 C14 1.478(18) . ?
N4 C16 1.48(2) . ?
C1 C1 1.32(3) 10_556 ?
C1 C2 1.437(18) . ?
C1 H1 0.9300 . ?
C2 C3 1.426(19) . ?
C2 C4 1.499(19) . ?
C3 C3 1.39(3) 10_556 ?
C3 H3 0.9300 . ?
C4 H4A 0.9700 . ?
C4 H4B 0.9700 . ?
C5 C6 1.38(2) . ?
C5 H5 0.9300 . ?
C6 C7 1.35(2) . ?
C6 H6 0.9300 . ?
C7 C8 1.482(17) . ?
C8 C9 1.398(19) . ?
C9 C10 1.41(2) . ?
C9 H9 0.9300 . ?
C10 C11 1.34(2) . ?
C10 H10 0.9300 . ?
C11 C12 1.407(18) . ?
C11 H11 0.9300 . ?
C12 C13 1.525(16) . ?
C14 C15 1.512(19) . ?
C14 H14A 0.9700 . ?
C14 H14B 0.9700 . ?
C15 H15A 0.9600 . ?
C15 H15B 0.9600 . ?
C15 H15C 0.9600 . ?
C16 C17 1.491(19) . ?
C16 H16A 0.9700 . ?
C16 H16B 0.9700 . ?
C17 H17A 0.9600 . ?
C17 H17B 0.9600 . ?
C17 H17C 0.9600 . ?
Cl1 O3 1.443(8) . ?
Cl1 O3 1.443(8) 3_665 ?
Cl1 O3 1.443(8) 2_655 ?
Cl1 O2 1.481(11) . ?
Cl3 O9 1.422(5) . ?
Cl3 O7 1.427(5) . ?
Cl3 O10 1.428(5) . ?
Cl3 O8 1.428(5) . ?
Cl2 O5 1.396(5) . ?
Cl2 O4 1.408(5) 2_655 ?
Cl2 O4 1.408(5) 3_665 ?
Cl2 O4 1.408(5) . ?
Cl2' O5' 1.399(5) . ?
Cl2' O4' 1.405(5) 3_665 ?
Cl2' O4' 1.405(5) 2_655 ?
Cl2' O4' 1.405(5) . ?

loop_
_geom_torsion_atom_site_label_1
_geom_torsion_atom_site_label_2
_geom_torsion_atom_site_label_3
_geom_torsion_atom_site_label_4
_geom_torsion
_geom_torsion_site_symmetry_1
_geom_torsion_site_symmetry_2
_geom_torsion_site_symmetry_3
_geom_torsion_site_symmetry_4
_geom_torsion_publ_flag
O1 La1 O1 C13 97.3(10) 3 . . . ?
O1 La1 O1 C13 -175.4(9) 2 . . . ?
N3 La1 O1 C13 -114.2(9) 2 . . . ?
N3 La1 O1 C13 25.2(8) . . . . ?
N3 La1 O1 C13 128.3(9) 3 . . . ?
N2 La1 O1 C13 -51.4(9) 2 . . . ?
N2 La1 O1 C13 -113.6(9) 3 . . . ?
N2 La1 O1 C13 25.0(10) . . . . ?
C5 N1 N2 C7 -4.4(17) . . . . ?
C4 N1 N2 C7 -175.6(13) . . . . ?
C5 N1 N2 La1 -151.3(11) . . . . ?
C4 N1 N2 La1 37.5(18) . . . . ?
O1 La1 N2 C7 23.6(11) . . . . ?
O1 La1 N2 C7 -54.4(9) 3 . . . ?
O1 La1 N2 C7 -119.1(10) 2 . . . ?
N3 La1 N2 C7 125.9(9) 2 . . . ?
N3 La1 N2 C7 23.4(9) . . . . ?
N3 La1 N2 C7 -118.5(10) 3 . . . ?
N2 La1 N2 C7 95.1(12) 2 . . . ?
N2 La1 N2 C7 -178.7(11) 3 . . . ?
O1 La1 N2 N1 166.9(10) . . . . ?
O1 La1 N2 N1 88.9(11) 3 . . . ?
O1 La1 N2 N1 24.2(13) 2 . . . ?
N3 La1 N2 N1 -90.8(12) 2 . . . ?
N3 La1 N2 N1 166.7(11) . . . . ?
N3 La1 N2 N1 24.8(10) 3 . . . ?
N2 La1 N2 N1 -121.6(9) 2 . . . ?
N2 La1 N2 N1 -35.4(11) 3 . . . ?
O1 La1 N3 C8 161.5(10) . . . . ?
O1 La1 N3 C8 65.4(9) 3 . . . ?
O1 La1 N3 C8 125.7(9) 2 . . . ?
N3 La1 N3 C8 -152.6(7) 2 . . . ?
N3 La1 N3 C8 24.0(12) 3 . . . ?
N2 La1 N3 C8 -114.3(9) 2 . . . ?
N2 La1 N3 C8 -54.7(11) 3 . . . ?
N2 La1 N3 C8 -18.7(8) . . . . ?
O1 La1 N3 C12 -4.1(8) . . . . ?
O1 La1 N3 C12 -100.3(9) 3 . . . ?
O1 La1 N3 C12 -39.9(11) 2 . . . ?
N3 La1 N3 C12 41.8(11) 2 . . . ?
N3 La1 N3 C12 -141.7(7) 3 . . . ?
N2 La1 N3 C12 80.1(9) 2 . . . ?
N2 La1 N3 C12 139.7(8) 3 . . . ?
N2 La1 N3 C12 175.6(10) . . . . ?
C1 C1 C2 C3 0.1(18) 10_556 . . . ?
C1 C1 C2 C4 176.6(10) 10_556 . . . ?
C1 C2 C3 C3 -0.1(18) . . . 10_556 ?
C4 C2 C3 C3 -176.5(11) . . . 10_556 ?
N2 N1 C4 C2 114.3(15) . . . . ?
C5 N1 C4 C2 -55(2) . . . . ?
C3 C2 C4 N1 -37(2) . . . . ?
C1 C2 C4 N1 146.6(15) . . . . ?
N2 N1 C5 C6 1(2) . . . . ?
C4 N1 C5 C6 171.6(16) . . . . ?
N1 C5 C6 C7 3(2) . . . . ?
N1 N2 C7 C6 6.3(17) . . . . ?
La1 N2 C7 C6 159.4(12) . . . . ?
N1 N2 C7 C8 179.9(11) . . . . ?
La1 N2 C7 C8 -27.0(15) . . . . ?
C5 C6 C7 N2 -6(2) . . . . ?
C5 C6 C7 C8 -178.2(15) . . . . ?
C12 N3 C8 C9 0.9(18) . . . . ?
La1 N3 C8 C9 -164.4(10) . . . . ?
C12 N3 C8 C7 178.9(12) . . . . ?
La1 N3 C8 C7 13.7(15) . . . . ?
N2 C7 C8 N3 9.6(18) . . . . ?
C6 C7 C8 N3 -178.2(16) . . . . ?
N2 C7 C8 C9 -172.3(12) . . . . ?
C6 C7 C8 C9 0(2) . . . . ?
N3 C8 C9 C10 0(2) . . . . ?
C7 C8 C9 C10 -178.2(13) . . . . ?
C8 C9 C10 C11 1(2) . . . . ?
C9 C10 C11 C12 -3(2) . . . . ?
C8 N3 C12 C11 -2.6(18) . . . . ?
La1 N3 C12 C11 163.1(10) . . . . ?
C8 N3 C12 C13 -177.3(11) . . . . ?
La1 N3 C12 C13 -11.6(13) . . . . ?
C10 C11 C12 N3 4(2) . . . . ?
C10 C11 C12 C13 177.6(14) . . . . ?
C14 N4 C13 O1 -165.7(12) . . . . ?
C16 N4 C13 O1 3.7(19) . . . . ?
C14 N4 C13 C12 17(2) . . . . ?
C16 N4 C13 C12 -173.7(11) . . . . ?
La1 O1 C13 N4 141.6(11) . . . . ?
La1 O1 C13 C12 -40.8(13) . . . . ?
N3 C12 C13 N4 -150.4(12) . . . . ?
C11 C12 C13 N4 35(2) . . . . ?
N3 C12 C13 O1 31.9(15) . . . . ?
C11 C12 C13 O1 -142.3(14) . . . . ?
C13 N4 C14 C15 -117.6(15) . . . . ?
C16 N4 C14 C15 73.0(15) . . . . ?
C13 N4 C16 C17 78.2(15) . . . . ?
C14 N4 C16 C17 -111.3(13) . . . . ?
